data_7013961
loop_
_publ_author_name
'Avent, Anthony G.'
'Caro, Catherine F.'
'Hitchcock, Peter B.'
'Lappert, Michael F.'
'Li, Zhengning'
'Wei, Xue-Hong'

_publ_section_title
;
 Synthetic and structural experiments on yttrium, cerium and magnesium
 trimethylsilylmethyls and their reaction products with nitriles; with
 a note on two cerium beta-diketiminates.
;
_journal_issue 10
_journal_name_full 'Dalton transactions (Cambridge, England : 2003)'
_journal_page_first 1567
_journal_page_last 1577
_journal_paper_doi 10.1039/b316695n
_journal_year 2004
_chemical_compound_source 'synthesis as described'
_chemical_formula_moiety 'C20 H26 N2 Si2'
_chemical_formula_sum 'C20 H26 N2 Si2'
_chemical_formula_weight 350.61
_chemical_name_common '[Me2SiNCPhCH(SiMe3)CPhN]'
_chemical_name_systematic
;
?
;
_space_group_IT_number 14
_symmetry_cell_setting monoclinic
_symmetry_Int_Tables_number 14
_symmetry_space_group_name_Hall '-P 2ybc'
_symmetry_space_group_name_H-M 'P 1 21/c 1'
_atom_sites_solution_hydrogens difmap
_atom_sites_solution_primary direct
_atom_sites_solution_secondary difmap
_audit_conform_dict_location ftp://ftp.iucr.org/pub/cif_core.dic
_audit_conform_dict_name cif_core.dic
_audit_conform_dict_version 2.2
_audit_creation_date 2002-09-18T09:48:28-00:00
_audit_creation_method 'WinGX routine CIF_UPDATE'
_cell_angle_alpha 90
_cell_angle_beta 93.388(1)
_cell_angle_gamma 90
_cell_formula_units_Z 4
_cell_length_a 10.4609(3)
_cell_length_b 9.9181(3)
_cell_length_c 19.2816(6)
_cell_measurement_reflns_used 10610
_cell_measurement_temperature 173(2)
_cell_measurement_theta_max 25.028
_cell_measurement_theta_min 3.705
_cell_measurement_wavelength 0.71073
_cell_volume 1997.01(10)
_computing_cell_refinement 'HKL Scalepack (Otwinowski & Minor 1997)'
_computing_data_collection 'Collect (Nonius BV, 1997-2000)'
_computing_data_reduction 'HKL Denzo and Scalepack (Otwinowski & Minor 1997)'
_computing_molecular_graphics 'Ortep-3 for Windows (Farrugia, 1997)'
_computing_publication_material 'WinGX publication routines (Farrugia, 1999)'
_computing_structure_refinement 'SHELXL-97 (Sheldrick, 1997)'
_computing_structure_solution 'SHELXS-97 (Sheldrick, 1997)'
_diffrn_ambient_temperature 173(2)
_diffrn_measured_fraction_theta_full 0.933
_diffrn_measured_fraction_theta_max 0.933
_diffrn_measurement_device '95mm CCD camera on \k-goniostat'
_diffrn_measurement_device_type KappaCCD
_diffrn_measurement_method CCD
_diffrn_radiation_monochromator graphite
_diffrn_radiation_probe x-ray
_diffrn_radiation_type MoK\a
_diffrn_radiation_wavelength 0.71073
_diffrn_reflns_av_R_equivalents 0.0514
_diffrn_reflns_av_unetI/netI 0.0452
_diffrn_reflns_limit_h_max 9
_diffrn_reflns_limit_h_min -11
_diffrn_reflns_limit_k_max 11
_diffrn_reflns_limit_k_min -11
_diffrn_reflns_limit_l_max 20
_diffrn_reflns_limit_l_min -22
_diffrn_reflns_number 10181
_diffrn_reflns_theta_full 25.03
_diffrn_reflns_theta_max 25.03
_diffrn_reflns_theta_min 3.78
_exptl_absorpt_coefficient_mu 0.181
_exptl_absorpt_correction_type none
_exptl_crystal_colour colourless
_exptl_crystal_density_diffrn 1.166
_exptl_crystal_density_method 'not measured'
_exptl_crystal_description prism
_exptl_crystal_F_000 752
_exptl_crystal_size_max 0.2
_exptl_crystal_size_mid 0.2
_exptl_crystal_size_min 0.2
_refine_diff_density_max 0.276
_refine_diff_density_min -0.258
_refine_diff_density_rms 0.045
_refine_ls_extinction_method none
_refine_ls_goodness_of_fit_ref 1.054
_refine_ls_hydrogen_treatment refall
_refine_ls_matrix_type full
_refine_ls_number_parameters 321
_refine_ls_number_reflns 3304
_refine_ls_number_restraints 0
_refine_ls_restrained_S_all 1.054
_refine_ls_R_factor_all 0.0555
_refine_ls_R_factor_gt 0.0441
_refine_ls_shift/su_max 0
_refine_ls_shift/su_mean 0
_refine_ls_structure_factor_coef Fsqd
_refine_ls_weighting_details 'calc w=1/[\s^2^(Fo^2^)+(0.0336P)^2^+1.6806P] where P=(Fo^2^+2Fc^2^)/3'
_refine_ls_weighting_scheme calc
_refine_ls_wR_factor_gt 0.0973
_refine_ls_wR_factor_ref 0.1025
_reflns_number_gt 2777
_reflns_number_total 3304
_reflns_threshold_expression >2sigma(I)
_cod_data_source_file b316695n.txt
_cod_data_source_block (7)-sep1602
_cod_original_sg_symbol_H-M P2(1)/c
_cod_database_code 7013961

loop_
_symmetry_equiv_pos_as_xyz
'x, y, z'
'-x, y+1/2, -z+1/2'
'-x, -y, -z'
'x, -y-1/2, z-1/2'

loop_
_atom_site_label
_atom_site_type_symbol
_atom_site_fract_x
_atom_site_fract_y
_atom_site_fract_z
_atom_site_U_iso_or_equiv
_atom_site_adp_type
_atom_site_occupancy
_atom_site_symmetry_multiplicity
_atom_site_calc_flag
_atom_site_refinement_flags
_atom_site_disorder_assembly
_atom_site_disorder_group
Si1 Si 0.32714(6) 0.18346(6) 0.08267(3) 0.02574(18) Uani 1 1 d . . .
Si2 Si 0.35209(6) 0.57862(6) 0.16031(3) 0.02522(18) Uani 1 1 d . . .
N1 N 0.28734(17) 0.31556(18) 0.02634(8) 0.0251(4) Uani 1 1 d . . .
N2 N 0.26088(18) 0.21900(18) 0.16147(9) 0.0276(4) Uani 1 1 d . . .
C1 C 0.2363(2) 0.4237(2) 0.04820(10) 0.0217(5) Uani 1 1 d . . .
C2 C 0.2194(2) 0.4562(2) 0.12394(10) 0.0208(5) Uani 1 1 d . . .
H2 H 0.145(2) 0.508(2) 0.1270(10) 0.017(5) Uiso 1 1 d . . .
C3 C 0.2129(2) 0.3354(2) 0.17220(10) 0.0226(5) Uani 1 1 d . . .
C4 C 0.1935(2) 0.5292(2) -0.00427(10) 0.0221(5) Uani 1 1 d . . .
C5 C 0.2384(2) 0.5200(2) -0.07058(11) 0.0268(5) Uani 1 1 d . . .
H5 H 0.295(2) 0.451(3) -0.0800(12) 0.032(6) Uiso 1 1 d . . .
C6 C 0.2013(2) 0.6121(3) -0.12171(12) 0.0322(5) Uani 1 1 d . . .
H6 H 0.231(2) 0.604(3) -0.1680(13) 0.040(7) Uiso 1 1 d . . .
C7 C 0.1178(2) 0.7151(2) -0.10756(12) 0.0351(6) Uani 1 1 d . . .
H7 H 0.088(3) 0.779(3) -0.1417(13) 0.046(7) Uiso 1 1 d . . .
C8 C 0.0727(3) 0.7256(2) -0.04214(12) 0.0345(6) Uani 1 1 d . . .
H8 H 0.011(3) 0.791(3) -0.0325(12) 0.043(7) Uiso 1 1 d . . .
C9 C 0.1098(2) 0.6332(2) 0.00923(12) 0.0303(5) Uani 1 1 d . . .
H9 H 0.079(2) 0.641(3) 0.0539(13) 0.038(7) Uiso 1 1 d . . .
C10 C 0.1505(2) 0.3603(2) 0.23948(10) 0.0242(5) Uani 1 1 d . . .
C11 C 0.1943(3) 0.2878(3) 0.29807(12) 0.0353(6) Uani 1 1 d . . .
H11 H 0.260(3) 0.228(3) 0.2933(13) 0.044(8) Uiso 1 1 d . . .
C12 C 0.1423(3) 0.3075(3) 0.36168(13) 0.0432(7) Uani 1 1 d . . .
H12 H 0.179(3) 0.262(3) 0.4029(15) 0.055(8) Uiso 1 1 d . . .
C13 C 0.0420(3) 0.3972(3) 0.36657(12) 0.0364(6) Uani 1 1 d . . .
H13 H 0.009(2) 0.410(3) 0.4100(13) 0.040(7) Uiso 1 1 d . . .
C14 C -0.0049(2) 0.4680(2) 0.30911(11) 0.0304(5) Uani 1 1 d . . .
H14 H -0.072(2) 0.528(2) 0.3136(11) 0.029(6) Uiso 1 1 d . . .
C15 C 0.0506(2) 0.4509(2) 0.24601(11) 0.0256(5) Uani 1 1 d . . .
H15 H 0.015(2) 0.502(2) 0.2065(11) 0.023(6) Uiso 1 1 d . . .
C16 C 0.4750(3) 0.4824(3) 0.21329(16) 0.0429(7) Uani 1 1 d . . .
H16A H 0.515(3) 0.420(4) 0.1862(17) 0.073(11) Uiso 1 1 d . . .
H16C H 0.436(3) 0.439(3) 0.2502(18) 0.076(11) Uiso 1 1 d . . .
H16B H 0.541(3) 0.547(3) 0.2316(14) 0.054(8) Uiso 1 1 d . . .
C17 C 0.2755(3) 0.7064(3) 0.21483(17) 0.0465(7) Uani 1 1 d . . .
H17B H 0.248(3) 0.665(3) 0.2559(17) 0.065(10) Uiso 1 1 d . . .
H17A H 0.206(4) 0.751(4) 0.1913(18) 0.086(12) Uiso 1 1 d . . .
H17C H 0.342(3) 0.769(3) 0.2298(15) 0.065(9) Uiso 1 1 d . . .
C18 C 0.4306(3) 0.6643(3) 0.08822(14) 0.0390(6) Uani 1 1 d . . .
H18C H 0.496(3) 0.720(3) 0.1080(15) 0.058(9) Uiso 1 1 d . . .
H18A H 0.366(3) 0.718(3) 0.0602(15) 0.059(9) Uiso 1 1 d . . .
H18B H 0.464(3) 0.603(3) 0.0563(15) 0.059(9) Uiso 1 1 d . . .
C19 C 0.2516(3) 0.0281(3) 0.04640(15) 0.0395(6) Uani 1 1 d . . .
H19C H 0.269(3) -0.039(4) 0.0785(17) 0.078(11) Uiso 1 1 d . . .
H19B H 0.154(4) 0.043(4) 0.0368(17) 0.085(11) Uiso 1 1 d . . .
H19A H 0.285(3) 0.007(3) 0.0044(16) 0.057(9) Uiso 1 1 d . . .
C20 C 0.5026(3) 0.1606(3) 0.09313(16) 0.0432(7) Uani 1 1 d . . .
H20A H 0.534(3) 0.141(4) 0.052(2) 0.082(11) Uiso 1 1 d . . .
H20B H 0.524(4) 0.094(4) 0.127(2) 0.095(13) Uiso 1 1 d . . .
H20C H 0.546(4) 0.238(4) 0.1057(19) 0.090(13) Uiso 1 1 d . . .

loop_
_atom_site_aniso_label
_atom_site_aniso_U_11
_atom_site_aniso_U_22
_atom_site_aniso_U_33
_atom_site_aniso_U_23
_atom_site_aniso_U_13
_atom_site_aniso_U_12
Si1 0.0322(4) 0.0214(3) 0.0244(3) 0.0015(2) 0.0079(2) 0.0061(3)
Si2 0.0270(4) 0.0240(3) 0.0248(3) -0.0027(2) 0.0022(2) 0.0006(3)
N1 0.0336(11) 0.0212(10) 0.0210(9) 0.0000(7) 0.0060(7) 0.0025(8)
N2 0.0362(11) 0.0232(10) 0.0241(9) 0.0027(7) 0.0067(8) 0.0037(8)
C1 0.0209(11) 0.0229(11) 0.0213(10) 0.0018(8) 0.0019(8) -0.0013(9)
C2 0.0229(12) 0.0197(11) 0.0201(10) 0.0000(8) 0.0028(8) 0.0047(9)
C3 0.0241(12) 0.0215(12) 0.0223(10) 0.0014(8) 0.0021(8) 0.0006(9)
C4 0.0248(11) 0.0205(11) 0.0208(10) 0.0000(8) -0.0012(8) -0.0026(9)
C5 0.0280(13) 0.0276(13) 0.0250(11) 0.0016(9) 0.0029(9) -0.0014(10)
C6 0.0355(14) 0.0365(14) 0.0245(12) 0.0079(10) 0.0022(10) -0.0010(11)
C7 0.0414(15) 0.0294(14) 0.0333(13) 0.0115(10) -0.0072(11) 0.0015(11)
C8 0.0401(15) 0.0274(13) 0.0354(13) 0.0022(10) -0.0035(11) 0.0104(11)
C9 0.0356(14) 0.0301(13) 0.0253(12) -0.0003(10) 0.0022(10) 0.0053(10)
C10 0.0276(12) 0.0242(12) 0.0212(10) -0.0002(8) 0.0045(9) -0.0025(9)
C11 0.0452(16) 0.0350(15) 0.0266(12) 0.0059(10) 0.0089(10) 0.0125(12)
C12 0.0628(19) 0.0433(16) 0.0242(12) 0.0090(11) 0.0086(12) 0.0132(13)
C13 0.0501(16) 0.0372(15) 0.0237(12) 0.0001(10) 0.0154(11) 0.0022(12)
C14 0.0308(14) 0.0301(13) 0.0314(12) -0.0051(10) 0.0106(10) -0.0011(11)
C15 0.0266(12) 0.0277(13) 0.0228(11) 0.0006(9) 0.0038(9) -0.0015(9)
C16 0.0392(16) 0.0434(17) 0.0445(16) 0.0034(13) -0.0096(13) -0.0030(14)
C17 0.0469(18) 0.0406(17) 0.0528(18) -0.0241(14) 0.0092(14) -0.0055(14)
C18 0.0362(16) 0.0410(16) 0.0401(15) 0.0048(12) 0.0037(12) -0.0111(13)
C19 0.0533(19) 0.0236(13) 0.0429(16) -0.0025(11) 0.0125(13) 0.0041(12)
C20 0.0376(16) 0.0525(19) 0.0403(16) 0.0034(14) 0.0102(12) 0.0116(14)

loop_
_atom_type_symbol
_atom_type_description
_atom_type_scat_dispersion_real
_atom_type_scat_dispersion_imag
_atom_type_scat_source
C C 0.0033 0.0016 'International Tables Vol C Tables 4.2.6.8 and 6.1.1.4'
H H 0 0 'International Tables Vol C Tables 4.2.6.8 and 6.1.1.4'
N N 0.0061 0.0033 'International Tables Vol C Tables 4.2.6.8 and 6.1.1.4'
Si Si 0.0817 0.0704 'International Tables Vol C Tables 4.2.6.8 and 6.1.1.4'

loop_
_geom_angle_atom_site_label_1
_geom_angle_atom_site_label_2
_geom_angle_atom_site_label_3
_geom_angle
_geom_angle_site_symmetry_1
_geom_angle_site_symmetry_3
_geom_angle_publ_flag
N1 Si1 N2 107.44(9) . . ?
N1 Si1 C20 111.14(12) . . ?
N2 Si1 C20 111.91(12) . . ?
N1 Si1 C19 108.10(12) . . ?
N2 Si1 C19 108.36(11) . . ?
C20 Si1 C19 109.76(15) . . ?
C16 Si2 C17 110.27(16) . . ?
C16 Si2 C18 108.88(14) . . ?
C17 Si2 C18 109.58(15) . . ?
C16 Si2 C2 109.50(12) . . ?
C17 Si2 C2 107.92(12) . . ?
C18 Si2 C2 110.69(11) . . ?
C1 N1 Si1 121.02(14) . . ?
C3 N2 Si1 120.20(15) . . ?
N1 C1 C4 118.32(18) . . ?
N1 C1 C2 124.72(18) . . ?
C4 C1 C2 116.92(18) . . ?
C1 C2 C3 115.71(17) . . ?
C1 C2 Si2 111.05(14) . . ?
C3 C2 Si2 109.16(14) . . ?
N2 C3 C10 118.74(19) . . ?
N2 C3 C2 125.39(19) . . ?
C10 C3 C2 115.78(18) . . ?
C9 C4 C5 118.2(2) . . ?
C9 C4 C1 123.82(19) . . ?
C5 C4 C1 117.95(19) . . ?
C6 C5 C4 121.1(2) . . ?
C7 C6 C5 120.1(2) . . ?
C8 C7 C6 119.5(2) . . ?
C7 C8 C9 120.5(2) . . ?
C4 C9 C8 120.7(2) . . ?
C15 C10 C11 118.2(2) . . ?
C15 C10 C3 123.39(19) . . ?
C11 C10 C3 118.4(2) . . ?
C12 C11 C10 121.2(2) . . ?
C11 C12 C13 119.4(2) . . ?
C14 C13 C12 120.6(2) . . ?
C13 C14 C15 119.7(2) . . ?
C10 C15 C14 120.9(2) . . ?

loop_
_geom_bond_atom_site_label_1
_geom_bond_atom_site_label_2
_geom_bond_distance
_geom_bond_site_symmetry_2
_geom_bond_publ_flag
Si1 N1 1.7367(18) . ?
Si1 N2 1.7429(18) . ?
Si1 C20 1.849(3) . ?
Si1 C19 1.850(3) . ?
Si2 C16 1.858(3) . ?
Si2 C17 1.858(3) . ?
Si2 C18 1.861(3) . ?
Si2 C2 1.944(2) . ?
N1 C1 1.281(3) . ?
N2 C3 1.280(3) . ?
C1 C4 1.505(3) . ?
C1 C2 1.516(3) . ?
C2 C3 1.521(3) . ?
C3 C10 1.507(3) . ?
C4 C9 1.387(3) . ?
C4 C5 1.391(3) . ?
C5 C6 1.383(3) . ?
C6 C7 1.382(4) . ?
C7 C8 1.377(3) . ?
C8 C9 1.388(3) . ?
C10 C15 1.390(3) . ?
C10 C11 1.393(3) . ?
C11 C12 1.385(3) . ?
C12 C13 1.384(4) . ?
C13 C14 1.377(3) . ?
C14 C15 1.389(3) . ?

loop_
_cod_related_entry_id
_cod_related_entry_database
_cod_related_entry_code
1 ChemSpider 21145520
